data_7133503
loop_
_publ_author_name
'Wei, Rui'
'Wang, Xin-Feng'
'Hu, Chaopeng'
'Liu, Liu Leo'

_publ_section_title
;
 (Phosphino)(stannyl)carbene.
;
_journal_issue 72
_journal_name_full 'Chemical communications (Cambridge, England)'
_journal_page_first 9793
_journal_page_last 9796
_journal_paper_doi 10.1039/d4cc03275f
_journal_volume 60
_journal_year 2024
_chemical_formula_moiety 'C46 H53 N2 O P Sn'
_chemical_formula_sum 'C46 H53 N2 O P Sn'
_chemical_formula_weight 799.56
_space_group_crystal_system triclinic
_space_group_IT_number 2
_space_group_name_Hall '-P 1'
_space_group_name_H-M_alt 'P -1'
_atom_sites_solution_hydrogens geom
_atom_sites_solution_primary dual
_audit_creation_date 2022-06-08
_audit_creation_method
;
Olex2 1.3
(compiled 2020.11.12 svn.r5f609507 for OlexSys, GUI svn.r6408)
;
_audit_update_record
;
2022-06-10 deposited with the CCDC.	2024-08-13 downloaded from the CCDC.
;
_cell_angle_alpha 89.474(2)
_cell_angle_beta 76.827(2)
_cell_angle_gamma 77.353(2)
_cell_formula_units_Z 2
_cell_length_a 9.9668(4)
_cell_length_b 10.3764(4)
_cell_length_c 20.4573(8)
_cell_measurement_reflns_used 9535
_cell_measurement_temperature 100.0
_cell_measurement_theta_max 72.234
_cell_measurement_theta_min 4.674
_cell_volume 2008.18(14)
_computing_cell_refinement 'SAINT V8.40A (Bruker, 2019)'
_computing_data_reduction 'SAINT V8.40A (Bruker, 2019)'
_computing_molecular_graphics 'Olex2 1.3 (Dolomanov et al., 2009)'
_computing_publication_material 'Olex2 1.3 (Dolomanov et al., 2009)'
_computing_structure_refinement 'SHELXL 2018/3 (Sheldrick, 2015)'
_computing_structure_solution 'SHELXT 2014/5 (Sheldrick, 2014)'
_diffrn_ambient_temperature 100.0
_diffrn_measured_fraction_theta_full 0.981
_diffrn_measured_fraction_theta_max 0.964
_diffrn_measurement_device_type 'Bruker APEX-II CCD'
_diffrn_measurement_method '\f and \w scans'
_diffrn_radiation_type CuK\a
_diffrn_radiation_wavelength 1.54178
_diffrn_reflns_av_R_equivalents 0.0268
_diffrn_reflns_av_unetI/netI 0.0211
_diffrn_reflns_Laue_measured_fraction_full 0.981
_diffrn_reflns_Laue_measured_fraction_max 0.964
_diffrn_reflns_limit_h_max 12
_diffrn_reflns_limit_h_min -11
_diffrn_reflns_limit_k_max 12
_diffrn_reflns_limit_k_min -12
_diffrn_reflns_limit_l_max 25
_diffrn_reflns_limit_l_min -24
_diffrn_reflns_number 35231
_diffrn_reflns_point_group_measured_fraction_full 0.981
_diffrn_reflns_point_group_measured_fraction_max 0.964
_diffrn_reflns_theta_full 67.679
_diffrn_reflns_theta_max 72.235
_diffrn_reflns_theta_min 2.220
_diffrn_source_current 1.1
_diffrn_source_power 0.055
_diffrn_source_voltage 50.0
_diffrn_standards_number 0
_exptl_absorpt_coefficient_mu 5.707
_exptl_absorpt_correction_T_max 0.7535
_exptl_absorpt_correction_T_min 0.6467
_exptl_absorpt_correction_type multi-scan
_exptl_absorpt_process_details
;
SADABS-2016/2 (Bruker,2016/2) was used for absorption correction.
wR2(int) was 0.0779 before and 0.0415 after correction.
The Ratio of minimum to maximum transmission is 0.8583.
The \l/2 correction factor is Not present.
;
_exptl_crystal_colour 'clear light colourless'
_exptl_crystal_colour_lustre clear
_exptl_crystal_colour_modifier light
_exptl_crystal_colour_primary colourless
_exptl_crystal_density_diffrn 1.322
_exptl_crystal_description block
_exptl_crystal_F_000 832
_exptl_crystal_size_max 0.2
_exptl_crystal_size_mid 0.2
_exptl_crystal_size_min 0.1
_refine_diff_density_max 0.422
_refine_diff_density_min -0.358
_refine_diff_density_rms 0.045
_refine_ls_extinction_method none
_refine_ls_goodness_of_fit_ref 0.975
_refine_ls_hydrogen_treatment constr
_refine_ls_matrix_type full
_refine_ls_number_parameters 468
_refine_ls_number_reflns 7649
_refine_ls_number_restraints 0
_refine_ls_restrained_S_all 0.975
_refine_ls_R_factor_all 0.0193
_refine_ls_R_factor_gt 0.0188
_refine_ls_shift/su_max 0.001
_refine_ls_shift/su_mean 0.000
_refine_ls_structure_factor_coef Fsqd
_refine_ls_weighting_details 'w=1/[\s^2^(Fo^2^)+(0.0131P)^2^+1.6897P] where P=(Fo^2^+2Fc^2^)/3'
_refine_ls_weighting_scheme calc
_refine_ls_wR_factor_gt 0.0446
_refine_ls_wR_factor_ref 0.0448
_reflns_Friedel_coverage 0.000
_reflns_number_gt 7488
_reflns_number_total 7649
_reflns_threshold_expression 'I > 2\s(I)'
_cod_data_source_file d4cc03275f2.cif
_cod_data_source_block 4
_cod_depositor_comments 'Adding full bibliography for 7133500--7133504.cif.'
_cod_original_cell_volume 2008.19(14)
_cod_database_code 7133503
_shelx_shelxl_version_number 2018/3
_shelx_space_group_comment
;
The symmetry employed for this shelxl refinement is uniquely defined
by the following loop, which should always be used as a source of
symmetry information in preference to the above space-group names.
They are only intended as comments.
;
_olex2_refinement_description
;
1. Fixed Uiso
 At 1.2 times of:
  All C(H) groups, All C(H,H) groups
 At 1.5 times of:
  All C(H,H,H) groups
2.a Ternary CH refined with riding coordinates:
 C00A(H00A), C00M(H00M), C00O(H00O), C00S(H00S)
2.b Secondary CH2 refined with riding coordinates:
 C00B(H00B,H00C), C00D(H00D,H00E)
2.c Aromatic/amide H refined with riding coordinates:
 C00H(H00H), C00L(H00L), C00N(H00N), C00Q(H00Q), C00R(H00R), C00T(H00T),
 C00X(H00Z), C00Y(H00), C00Z(H1), C010(H010), C011(H011), C012(H012),
 C014(H014), C016(H016), C018(H018), C01A(H01M), C01B(H01N), C01C(H01O),
 C01D(H01P), C01E(H01Q), C01F(H01R)
2.d Idealised Me refined as rotating group:
 C00P(H00F,H00G,H00I), C00U(H00J,H00K,H00P), C00V(H00U,H00V,H00W), C00W(H00X,
 H00Y,H), C013(H01A,H01B,H01C), C015(H01D,H01E,H01F), C017(H01G,H01H,H01I),
 C019(H01J,H01K,H01L)
;
_olex2_submission_special_instructions 'No special instructions were received'

loop_
_space_group_symop_operation_xyz
'x, y, z'
'-x, -y, -z'

loop_
_atom_site_label
_atom_site_type_symbol
_atom_site_fract_x
_atom_site_fract_y
_atom_site_fract_z
_atom_site_U_iso_or_equiv
_atom_site_adp_type
_atom_site_occupancy
_atom_site_site_symmetry_order
_atom_site_calc_flag
_atom_site_refinement_flags_posn
_atom_site_refinement_flags_adp
_atom_site_refinement_flags_occupancy
_atom_site_disorder_assembly
_atom_site_disorder_group
Sn01 Sn 0.67531(2) 0.41262(2) 0.22711(2) 0.01387(4) Uani 1 1 d . . . . .
P002 P 0.36441(4) 0.30948(3) 0.27031(2) 0.01169(7) Uani 1 1 d . . . . .
N003 N 0.23704(12) 0.32813(12) 0.22611(6) 0.0123(2) Uani 1 1 d . . . . .
N004 N 0.23818(13) 0.35632(12) 0.34260(6) 0.0125(2) Uani 1 1 d . . . . .
O005 O 0.31948(13) 0.68519(11) 0.27185(6) 0.0267(3) Uani 1 1 d . . . . .
C006 C 0.45071(15) 0.45241(14) 0.25457(7) 0.0144(3) Uani 1 1 d . . . . .
C007 C 0.75242(16) 0.30636(15) 0.13227(7) 0.0175(3) Uani 1 1 d . . . . .
C008 C 0.26824(15) 0.29390(14) 0.15538(7) 0.0134(3) Uani 1 1 d . . . . .
C009 C 0.74396(16) 0.27885(15) 0.29931(8) 0.0162(3) Uani 1 1 d . . . . .
C00A C 0.25973(16) 0.53605(15) 0.12614(8) 0.0175(3) Uani 1 1 d . . . . .
H00A H 0.254917 0.543247 0.175375 0.021 Uiso 1 1 calc R U . . .
C00B C 0.09200(16) 0.38118(15) 0.33508(7) 0.0157(3) Uani 1 1 d . . . . .
H00B H 0.031927 0.456591 0.364899 0.019 Uiso 1 1 calc R U . . .
H00C H 0.052023 0.302143 0.345945 0.019 Uiso 1 1 calc R U . . .
C00C C 0.28007(16) 0.39095(15) 0.10713(7) 0.0160(3) Uani 1 1 d . . . . .
C00D C 0.10182(15) 0.41286(15) 0.26152(7) 0.0154(3) Uani 1 1 d . . . . .
H00D H 0.021996 0.391567 0.245801 0.019 Uiso 1 1 calc R U . . .
H00E H 0.101735 0.507429 0.254616 0.019 Uiso 1 1 calc R U . . .
C00E C 0.28911(16) 0.15982(15) 0.13507(7) 0.0159(3) Uani 1 1 d . . . . .
C00F C 0.26601(15) 0.32622(14) 0.40751(7) 0.0126(3) Uani 1 1 d . . . . .
C00G C 0.73628(16) 0.59788(15) 0.22391(8) 0.0179(3) Uani 1 1 d . . . . .
C00H C 0.66161(17) 0.27465(16) 0.36402(8) 0.0199(3) Uani 1 1 d . . . . .
H00H H 0.576683 0.339775 0.379060 0.024 Uiso 1 1 calc R U . . .
C00I C 0.38291(16) 0.57535(15) 0.26357(7) 0.0170(3) Uani 1 1 d . . . . .
C00J C 0.29655(15) 0.19417(14) 0.42696(7) 0.0147(3) Uani 1 1 d . . . . .
C00K C 0.26227(15) 0.43130(14) 0.45179(7) 0.0146(3) Uani 1 1 d . . . . .
C00L C 0.86895(17) 0.18195(16) 0.27895(8) 0.0200(3) Uani 1 1 d . . . . .
H00L H 0.926455 0.182898 0.235057 0.024 Uiso 1 1 calc R U . . .
C00M C 0.29802(17) 0.07732(14) 0.38216(8) 0.0170(3) Uani 1 1 d . . . . .
H00M H 0.273249 0.112680 0.339757 0.020 Uiso 1 1 calc R U . . .
C00N C 0.32657(18) 0.12608(16) 0.06631(8) 0.0217(3) Uani 1 1 d . . . . .
H00N H 0.344944 0.035803 0.051976 0.026 Uiso 1 1 calc R U . . .
C00O C 0.27533(17) 0.05077(15) 0.18447(8) 0.0183(3) Uani 1 1 d . . . . .
H00O H 0.229531 0.092863 0.230203 0.022 Uiso 1 1 calc R U . . .
C00P C 0.36539(17) 0.63039(15) 0.42758(8) 0.0205(3) Uani 1 1 d . . . . .
H00F H 0.388502 0.628049 0.471708 0.031 Uiso 1 1 calc R U . . .
H00G H 0.347025 0.721900 0.413556 0.031 Uiso 1 1 calc R U . . .
H00I H 0.444934 0.576899 0.394692 0.031 Uiso 1 1 calc R U . . .
C00Q C 0.91025(18) 0.08463(16) 0.32174(8) 0.0226(3) Uani 1 1 d . . . . .
H00Q H 0.995901 0.020140 0.307244 0.027 Uiso 1 1 calc R U . . .
C00R C 0.77429(18) 0.64837(17) 0.27821(8) 0.0245(4) Uani 1 1 d . . . . .
H00R H 0.777689 0.597959 0.317036 0.029 Uiso 1 1 calc R U . . .
C00S C 0.23335(16) 0.57449(14) 0.43196(8) 0.0161(3) Uani 1 1 d . . . . .
H00S H 0.212746 0.576595 0.386308 0.019 Uiso 1 1 calc R U . . .
C00T C 0.31181(18) 0.35220(17) 0.03910(8) 0.0222(3) Uani 1 1 d . . . . .
H00T H 0.315745 0.417512 0.006298 0.027 Uiso 1 1 calc R U . . .
C00U C 0.11988(18) 0.61573(17) 0.11405(9) 0.0264(4) Uani 1 1 d . . . . .
H00J H 0.120049 0.607791 0.066327 0.040 Uiso 1 1 calc R U . . .
H00K H 0.108367 0.708877 0.127043 0.040 Uiso 1 1 calc R U . . .
H00P H 0.041551 0.581592 0.141012 0.040 Uiso 1 1 calc R U . . .
C00V C 0.38485(18) 0.59257(16) 0.08920(9) 0.0239(4) Uani 1 1 d . . . . .
H00U H 0.473455 0.534449 0.094158 0.036 Uiso 1 1 calc R U . . .
H00V H 0.376769 0.680874 0.108417 0.036 Uiso 1 1 calc R U . . .
H00W H 0.384260 0.598510 0.041426 0.036 Uiso 1 1 calc R U . . .
C00W C 0.42139(19) -0.03266(16) 0.18656(9) 0.0263(4) Uani 1 1 d . . . . .
H00X H 0.468904 -0.073420 0.141891 0.039 Uiso 1 1 calc R U . . .
H00Y H 0.410734 -0.101910 0.218992 0.039 Uiso 1 1 calc R U . . .
H H 0.477990 0.023988 0.200138 0.039 Uiso 1 1 calc R U . . .
C00X C 0.32199(17) 0.27250(16) 0.53378(8) 0.0195(3) Uani 1 1 d . . . . .
H00Z H 0.341901 0.254081 0.576594 0.023 Uiso 1 1 calc R U . . .
C00Y C 0.82633(18) 0.08139(16) 0.38587(8) 0.0215(3) Uani 1 1 d . . . . .
H00 H 0.854034 0.014365 0.415150 0.026 Uiso 1 1 calc R U . . .
C00Z C 0.33754(19) 0.22096(17) 0.01862(8) 0.0247(4) Uani 1 1 d . . . . .
H1 H 0.362605 0.195958 -0.027886 0.030 Uiso 1 1 calc R U . . .
C010 C 0.28995(17) 0.40186(15) 0.51463(8) 0.0182(3) Uani 1 1 d . . . . .
H010 H 0.286774 0.471877 0.544937 0.022 Uiso 1 1 calc R U . . .
C011 C 0.89254(18) 0.29287(18) 0.09693(8) 0.0260(4) Uani 1 1 d . . . . .
H011 H 0.951966 0.339904 0.112325 0.031 Uiso 1 1 calc R U . . .
C012 C 0.32486(16) 0.17009(15) 0.49017(8) 0.0176(3) Uani 1 1 d . . . . .
H012 H 0.346591 0.081530 0.503619 0.021 Uiso 1 1 calc R U . . .
C013 C 0.18655(18) 0.00197(16) 0.41603(9) 0.0230(3) Uani 1 1 d . . . . .
H01A H 0.212706 -0.039736 0.455869 0.034 Uiso 1 1 calc R U . . .
H01B H 0.181292 -0.066214 0.384459 0.034 Uiso 1 1 calc R U . . .
H01C H 0.094315 0.063628 0.429436 0.034 Uiso 1 1 calc R U . . .
C014 C 0.66816(18) 0.23701(17) 0.10818(9) 0.0259(4) Uani 1 1 d . . . . .
H014 H 0.572494 0.245326 0.131586 0.031 Uiso 1 1 calc R U . . .
C015 C 0.18313(18) -0.03823(16) 0.16722(9) 0.0244(4) Uani 1 1 d . . . . .
H01D H 0.091977 0.016296 0.163201 0.037 Uiso 1 1 calc R U . . .
H01E H 0.167595 -0.100679 0.202899 0.037 Uiso 1 1 calc R U . . .
H01F H 0.230856 -0.087224 0.124530 0.037 Uiso 1 1 calc R U . . .
C016 C 0.73285(18) 0.67360(17) 0.16745(9) 0.0252(4) Uani 1 1 d . . . . .
H016 H 0.707517 0.640342 0.129949 0.030 Uiso 1 1 calc R U . . .
C017 C 0.44524(18) -0.01448(16) 0.36339(9) 0.0238(3) Uani 1 1 d . . . . .
H01G H 0.513385 0.034714 0.339223 0.036 Uiso 1 1 calc R U . . .
H01H H 0.443274 -0.088690 0.334597 0.036 Uiso 1 1 calc R U . . .
H01I H 0.473252 -0.048203 0.404330 0.036 Uiso 1 1 calc R U . . .
C018 C 0.70232(18) 0.17622(16) 0.40683(8) 0.0222(3) Uani 1 1 d . . . . .
H018 H 0.644715 0.174189 0.450598 0.027 Uiso 1 1 calc R U . . .
C019 C 0.10488(17) 0.65973(15) 0.48059(8) 0.0222(3) Uani 1 1 d . . . . .
H01J H 0.022321 0.621492 0.483097 0.033 Uiso 1 1 calc R U . . .
H01K H 0.085751 0.749598 0.464437 0.033 Uiso 1 1 calc R U . . .
H01L H 0.124451 0.662565 0.525313 0.033 Uiso 1 1 calc R U . . .
C01A C 0.94547(19) 0.2107(2) 0.03916(9) 0.0333(4) Uani 1 1 d . . . . .
H01M H 1.041033 0.201711 0.015465 0.040 Uiso 1 1 calc R U . . .
C01B C 0.8073(2) 0.77201(18) 0.27596(10) 0.0329(4) Uani 1 1 d . . . . .
H01N H 0.833317 0.805628 0.313155 0.040 Uiso 1 1 calc R U . . .
C01C C 0.8604(2) 0.14223(19) 0.01611(9) 0.0316(4) Uani 1 1 d . . . . .
H01O H 0.897281 0.086035 -0.023224 0.038 Uiso 1 1 calc R U . . .
C01D C 0.80223(19) 0.84636(17) 0.21955(10) 0.0311(4) Uani 1 1 d . . . . .
H01P H 0.823759 0.931254 0.218314 0.037 Uiso 1 1 calc R U . . .
C01E C 0.76598(18) 0.79709(17) 0.16528(10) 0.0299(4) Uani 1 1 d . . . . .
H01Q H 0.763640 0.847530 0.126397 0.036 Uiso 1 1 calc R U . . .
C01F C 0.7215(2) 0.15561(19) 0.05035(9) 0.0327(4) Uani 1 1 d . . . . .
H01R H 0.662297 0.109158 0.034394 0.039 Uiso 1 1 calc R U . . .

loop_
_atom_site_aniso_label
_atom_site_aniso_U_11
_atom_site_aniso_U_22
_atom_site_aniso_U_33
_atom_site_aniso_U_23
_atom_site_aniso_U_13
_atom_site_aniso_U_12
Sn01 0.01206(5) 0.01561(5) 0.01450(5) -0.00127(3) -0.00311(4) -0.00415(4)
P002 0.01181(17) 0.01233(16) 0.01119(16) -0.00006(13) -0.00313(14) -0.00275(13)
N003 0.0110(6) 0.0142(6) 0.0115(6) -0.0013(5) -0.0030(5) -0.0016(5)
N004 0.0115(6) 0.0151(6) 0.0107(6) 0.0006(4) -0.0025(5) -0.0026(5)
O005 0.0311(7) 0.0161(6) 0.0304(6) 0.0017(5) -0.0054(5) -0.0016(5)
C006 0.0130(7) 0.0165(7) 0.0149(7) 0.0004(5) -0.0034(6) -0.0056(6)
C007 0.0187(8) 0.0187(7) 0.0142(7) -0.0001(6) -0.0041(6) -0.0019(6)
C008 0.0111(7) 0.0180(7) 0.0124(7) -0.0007(5) -0.0047(6) -0.0037(5)
C009 0.0166(7) 0.0169(7) 0.0176(7) -0.0015(6) -0.0074(6) -0.0056(6)
C00A 0.0192(8) 0.0168(7) 0.0163(7) 0.0029(6) -0.0036(6) -0.0042(6)
C00B 0.0125(7) 0.0194(7) 0.0146(7) 0.0009(6) -0.0026(6) -0.0030(6)
C00C 0.0136(7) 0.0195(7) 0.0158(7) 0.0003(6) -0.0046(6) -0.0040(6)
C00D 0.0123(7) 0.0184(7) 0.0146(7) 0.0005(6) -0.0033(6) -0.0010(6)
C00E 0.0143(7) 0.0179(7) 0.0163(7) -0.0013(6) -0.0053(6) -0.0036(6)
C00F 0.0113(7) 0.0159(7) 0.0108(6) 0.0005(5) -0.0018(5) -0.0040(5)
C00G 0.0115(7) 0.0167(7) 0.0249(8) -0.0021(6) -0.0017(6) -0.0042(6)
C00H 0.0172(8) 0.0225(8) 0.0194(8) -0.0033(6) -0.0047(6) -0.0027(6)
C00I 0.0166(7) 0.0214(8) 0.0146(7) 0.0023(6) -0.0023(6) -0.0088(6)
C00J 0.0141(7) 0.0157(7) 0.0146(7) -0.0001(6) -0.0030(6) -0.0041(6)
C00K 0.0130(7) 0.0159(7) 0.0149(7) -0.0001(6) -0.0022(6) -0.0043(6)
C00L 0.0190(8) 0.0222(8) 0.0183(7) -0.0006(6) -0.0032(6) -0.0047(6)
C00M 0.0234(8) 0.0129(7) 0.0164(7) 0.0020(6) -0.0084(6) -0.0041(6)
C00N 0.0258(9) 0.0213(8) 0.0186(8) -0.0052(6) -0.0055(7) -0.0057(7)
C00O 0.0237(8) 0.0148(7) 0.0165(7) -0.0021(6) -0.0042(6) -0.0046(6)
C00P 0.0207(8) 0.0176(7) 0.0231(8) -0.0021(6) -0.0022(7) -0.0070(6)
C00Q 0.0199(8) 0.0220(8) 0.0244(8) -0.0011(6) -0.0051(7) -0.0014(6)
C00R 0.0257(9) 0.0258(8) 0.0218(8) -0.0047(7) -0.0007(7) -0.0101(7)
C00S 0.0175(7) 0.0150(7) 0.0162(7) -0.0008(6) -0.0036(6) -0.0047(6)
C00T 0.0263(9) 0.0271(8) 0.0147(7) 0.0044(6) -0.0053(7) -0.0084(7)
C00U 0.0237(9) 0.0226(8) 0.0323(9) 0.0057(7) -0.0084(7) -0.0021(7)
C00V 0.0241(9) 0.0221(8) 0.0250(8) 0.0041(7) -0.0014(7) -0.0087(7)
C00W 0.0320(10) 0.0192(8) 0.0294(9) 0.0004(7) -0.0127(8) -0.0035(7)
C00X 0.0226(8) 0.0241(8) 0.0132(7) 0.0023(6) -0.0070(6) -0.0053(6)
C00Y 0.0240(8) 0.0235(8) 0.0203(8) 0.0037(6) -0.0099(7) -0.0075(7)
C00Z 0.0299(9) 0.0332(9) 0.0119(7) -0.0035(6) -0.0049(7) -0.0089(7)
C010 0.0206(8) 0.0201(7) 0.0149(7) -0.0033(6) -0.0048(6) -0.0058(6)
C011 0.0190(8) 0.0391(10) 0.0197(8) -0.0018(7) -0.0036(7) -0.0067(7)
C012 0.0197(8) 0.0170(7) 0.0173(7) 0.0050(6) -0.0062(6) -0.0046(6)
C013 0.0279(9) 0.0186(8) 0.0268(8) 0.0032(6) -0.0115(7) -0.0091(7)
C014 0.0216(8) 0.0308(9) 0.0247(8) -0.0080(7) -0.0024(7) -0.0072(7)
C015 0.0273(9) 0.0185(8) 0.0273(9) -0.0041(6) -0.0030(7) -0.0083(7)
C016 0.0210(8) 0.0260(8) 0.0328(9) 0.0054(7) -0.0122(7) -0.0084(7)
C017 0.0273(9) 0.0189(8) 0.0237(8) -0.0025(6) -0.0059(7) -0.0016(7)
C018 0.0224(8) 0.0287(9) 0.0167(7) -0.0012(6) -0.0040(7) -0.0085(7)
C019 0.0201(8) 0.0169(7) 0.0267(8) -0.0016(6) 0.0000(7) -0.0035(6)
C01A 0.0201(9) 0.0511(12) 0.0206(8) -0.0022(8) -0.0004(7) 0.0052(8)
C01B 0.0364(10) 0.0311(10) 0.0319(10) -0.0119(8) -0.0001(8) -0.0165(8)
C01C 0.0346(10) 0.0344(10) 0.0185(8) -0.0079(7) -0.0096(8) 0.0119(8)
C01D 0.0248(9) 0.0187(8) 0.0474(11) -0.0042(8) 0.0003(8) -0.0086(7)
C01E 0.0219(9) 0.0251(9) 0.0445(11) 0.0110(8) -0.0097(8) -0.0071(7)
C01F 0.0373(11) 0.0335(10) 0.0290(9) -0.0105(8) -0.0119(8) -0.0063(8)

loop_
_atom_type_symbol
_atom_type_description
_atom_type_scat_dispersion_real
_atom_type_scat_dispersion_imag
_atom_type_scat_source
C C 0.0181 0.0091 'International Tables Vol C Tables 4.2.6.8 and 6.1.1.4'
H H 0.0000 0.0000 'International Tables Vol C Tables 4.2.6.8 and 6.1.1.4'
N N 0.0311 0.0180 'International Tables Vol C Tables 4.2.6.8 and 6.1.1.4'
O O 0.0492 0.0322 'International Tables Vol C Tables 4.2.6.8 and 6.1.1.4'
P P 0.2955 0.4335 'International Tables Vol C Tables 4.2.6.8 and 6.1.1.4'
Sn Sn 0.0259 5.4591 'International Tables Vol C Tables 4.2.6.8 and 6.1.1.4'

loop_
_geom_angle_atom_site_label_1
_geom_angle_atom_site_label_2
_geom_angle_atom_site_label_3
_geom_angle
_geom_angle_site_symmetry_1
_geom_angle_site_symmetry_3
_geom_angle_publ_flag
C006 Sn01 C007 110.36(6) . . ?
C006 Sn01 C009 105.29(6) . . ?
C006 Sn01 C00G 107.55(6) . . ?
C007 Sn01 C009 105.77(6) . . ?
C007 Sn01 C00G 111.38(6) . . ?
C00G Sn01 C009 116.29(6) . . ?
N003 P002 N004 90.09(6) . . ?
N003 P002 C006 108.19(6) . . ?
N004 P002 C006 103.74(6) . . ?
C008 N003 P002 122.48(10) . . ?
C008 N003 C00D 122.37(12) . . ?
C00D N003 P002 113.29(9) . . ?
C00B N004 P002 115.13(9) . . ?
C00F N004 P002 121.91(10) . . ?
C00F N004 C00B 119.01(11) . . ?
P002 C006 Sn01 118.05(7) . . ?
C00I C006 Sn01 117.67(11) . . ?
C00I C006 P002 124.11(12) . . ?
C011 C007 Sn01 121.00(12) . . ?
C014 C007 Sn01 120.16(11) . . ?
C014 C007 C011 118.46(14) . . ?
C00C C008 N003 121.12(13) . . ?
C00C C008 C00E 120.36(13) . . ?
C00E C008 N003 118.52(13) . . ?
C00H C009 Sn01 122.60(11) . . ?
C00H C009 C00L 118.09(15) . . ?
C00L C009 Sn01 118.93(11) . . ?
C00C C00A H00A 107.6 . . ?
C00C C00A C00U 110.78(13) . . ?
C00C C00A C00V 111.65(13) . . ?
C00U C00A H00A 107.6 . . ?
C00U C00A C00V 111.43(13) . . ?
C00V C00A H00A 107.6 . . ?
N004 C00B H00B 110.8 . . ?
N004 C00B H00C 110.8 . . ?
N004 C00B C00D 104.69(11) . . ?
H00B C00B H00C 108.9 . . ?
C00D C00B H00B 110.8 . . ?
C00D C00B H00C 110.8 . . ?
C008 C00C C00A 122.53(13) . . ?
C00T C00C C008 118.79(14) . . ?
C00T C00C C00A 118.68(14) . . ?
N003 C00D C00B 104.03(12) . . ?
N003 C00D H00D 111.0 . . ?
N003 C00D H00E 111.0 . . ?
C00B C00D H00D 111.0 . . ?
C00B C00D H00E 111.0 . . ?
H00D C00D H00E 109.0 . . ?
C008 C00E C00O 123.01(13) . . ?
C00N C00E C008 118.33(14) . . ?
C00N C00E C00O 118.65(13) . . ?
C00J C00F N004 120.77(12) . . ?
C00J C00F C00K 120.41(13) . . ?
C00K C00F N004 118.82(13) . . ?
C00R C00G Sn01 121.65(12) . . ?
C016 C00G Sn01 119.71(12) . . ?
C016 C00G C00R 118.59(15) . . ?
C009 C00H H00H 119.6 . . ?
C018 C00H C009 120.85(15) . . ?
C018 C00H H00H 119.6 . . ?
O005 C00I C006 178.69(17) . . ?
C00F C00J C00M 122.71(13) . . ?
C012 C00J C00F 118.54(13) . . ?
C012 C00J C00M 118.75(13) . . ?
C00F C00K C00S 121.90(13) . . ?
C010 C00K C00F 118.73(13) . . ?
C010 C00K C00S 119.34(13) . . ?
C009 C00L H00L 119.4 . . ?
C00Q C00L C009 121.12(15) . . ?
C00Q C00L H00L 119.4 . . ?
C00J C00M H00M 107.9 . . ?
C00J C00M C013 110.66(12) . . ?
C00J C00M C017 111.13(13) . . ?
C013 C00M H00M 107.9 . . ?
C013 C00M C017 111.12(13) . . ?
C017 C00M H00M 107.9 . . ?
C00E C00N H00N 119.2 . . ?
C00Z C00N C00E 121.60(15) . . ?
C00Z C00N H00N 119.2 . . ?
C00E C00O H00O 108.2 . . ?
C00E C00O C00W 110.48(13) . . ?
C00E C00O C015 111.82(13) . . ?
C00W C00O H00O 108.2 . . ?
C015 C00O H00O 108.2 . . ?
C015 C00O C00W 109.86(13) . . ?
H00F C00P H00G 109.5 . . ?
H00F C00P H00I 109.5 . . ?
H00G C00P H00I 109.5 . . ?
C00S C00P H00F 109.5 . . ?
C00S C00P H00G 109.5 . . ?
C00S C00P H00I 109.5 . . ?
C00L C00Q H00Q 120.0 . . ?
C00L C00Q C00Y 120.00(15) . . ?
C00Y C00Q H00Q 120.0 . . ?
C00G C00R H00R 119.8 . . ?
C01B C00R C00G 120.46(17) . . ?
C01B C00R H00R 119.8 . . ?
C00K C00S C00P 109.82(13) . . ?
C00K C00S H00S 108.0 . . ?
C00K C00S C019 111.94(12) . . ?
C00P C00S H00S 108.0 . . ?
C019 C00S C00P 110.91(12) . . ?
C019 C00S H00S 108.0 . . ?
C00C C00T H00T 119.3 . . ?
C00Z C00T C00C 121.33(15) . . ?
C00Z C00T H00T 119.3 . . ?
C00A C00U H00J 109.5 . . ?
C00A C00U H00K 109.5 . . ?
C00A C00U H00P 109.5 . . ?
H00J C00U H00K 109.5 . . ?
H00J C00U H00P 109.5 . . ?
H00K C00U H00P 109.5 . . ?
C00A C00V H00U 109.5 . . ?
C00A C00V H00V 109.5 . . ?
C00A C00V H00W 109.5 . . ?
H00U C00V H00V 109.5 . . ?
H00U C00V H00W 109.5 . . ?
H00V C00V H00W 109.5 . . ?
C00O C00W H00X 109.5 . . ?
C00O C00W H00Y 109.5 . . ?
C00O C00W H 109.5 . . ?
H00X C00W H00Y 109.5 . . ?
H00X C00W H 109.5 . . ?
H00Y C00W H 109.5 . . ?
C010 C00X H00Z 120.2 . . ?
C012 C00X H00Z 120.2 . . ?
C012 C00X C010 119.63(15) . . ?
C00Q C00Y H00 120.2 . . ?
C018 C00Y C00Q 119.69(16) . . ?
C018 C00Y H00 120.2 . . ?
C00N C00Z H1 120.3 . . ?
C00T C00Z C00N 119.49(14) . . ?
C00T C00Z H1 120.3 . . ?
C00K C010 H010 119.4 . . ?
C00X C010 C00K 121.26(14) . . ?
C00X C010 H010 119.4 . . ?
C007 C011 H011 119.9 . . ?
C01A C011 C007 120.19(16) . . ?
C01A C011 H011 119.9 . . ?
C00J C012 H012 119.3 . . ?
C00X C012 C00J 121.43(14) . . ?
C00X C012 H012 119.3 . . ?
C00M C013 H01A 109.5 . . ?
C00M C013 H01B 109.5 . . ?
C00M C013 H01C 109.5 . . ?
H01A C013 H01B 109.5 . . ?
H01A C013 H01C 109.5 . . ?
H01B C013 H01C 109.5 . . ?
C007 C014 H014 119.5 . . ?
C01F C014 C007 121.04(16) . . ?
C01F C014 H014 119.5 . . ?
C00O C015 H01D 109.5 . . ?
C00O C015 H01E 109.5 . . ?
C00O C015 H01F 109.5 . . ?
H01D C015 H01E 109.5 . . ?
H01D C015 H01F 109.5 . . ?
H01E C015 H01F 109.5 . . ?
C00G C016 H016 119.6 . . ?
C01E C016 C00G 120.87(17) . . ?
C01E C016 H016 119.6 . . ?
C00M C017 H01G 109.5 . . ?
C00M C017 H01H 109.5 . . ?
C00M C017 H01I 109.5 . . ?
H01G C017 H01H 109.5 . . ?
H01G C017 H01I 109.5 . . ?
H01H C017 H01I 109.5 . . ?
C00H C018 H018 119.9 . . ?
C00Y C018 C00H 120.25(15) . . ?
C00Y C018 H018 119.9 . . ?
C00S C019 H01J 109.5 . . ?
C00S C019 H01K 109.5 . . ?
C00S C019 H01L 109.5 . . ?
H01J C019 H01K 109.5 . . ?
H01J C019 H01L 109.5 . . ?
H01K C019 H01L 109.5 . . ?
C011 C01A H01M 119.7 . . ?
C01C C01A C011 120.55(17) . . ?
C01C C01A H01M 119.7 . . ?
C00R C01B H01N 119.9 . . ?
C01D C01B C00R 120.14(17) . . ?
C01D C01B H01N 119.9 . . ?
C01A C01C H01O 120.1 . . ?
C01A C01C C01F 119.74(16) . . ?
C01F C01C H01O 120.1 . . ?
C01B C01D H01P 120.0 . . ?
C01E C01D C01B 119.99(16) . . ?
C01E C01D H01P 120.0 . . ?
C016 C01E H01Q 120.0 . . ?
C01D C01E C016 119.96(18) . . ?
C01D C01E H01Q 120.0 . . ?
C014 C01F H01R 120.0 . . ?
C01C C01F C014 120.02(17) . . ?
C01C C01F H01R 120.0 . . ?

loop_
_geom_bond_atom_site_label_1
_geom_bond_atom_site_label_2
_geom_bond_distance
_geom_bond_site_symmetry_2
_geom_bond_publ_flag
Sn01 C006 2.1269(15) . ?
Sn01 C007 2.1352(15) . ?
Sn01 C009 2.1409(16) . ?
Sn01 C00G 2.1354(15) . ?
P002 N003 1.6969(13) . ?
P002 N004 1.7038(12) . ?
P002 C006 1.8619(15) . ?
N003 C008 1.4395(18) . ?
N003 C00D 1.4703(18) . ?
N004 C00B 1.4662(19) . ?
N004 C00F 1.4354(19) . ?
O005 C00I 1.1690(19) . ?
C006 C00I 1.299(2) . ?
C007 C011 1.396(2) . ?
C007 C014 1.388(2) . ?
C008 C00C 1.408(2) . ?
C008 C00E 1.413(2) . ?
C009 C00H 1.395(2) . ?
C009 C00L 1.400(2) . ?
C00A H00A 1.0000 . ?
C00A C00C 1.517(2) . ?
C00A C00U 1.529(2) . ?
C00A C00V 1.534(2) . ?
C00B H00B 0.9900 . ?
C00B H00C 0.9900 . ?
C00B C00D 1.523(2) . ?
C00C C00T 1.397(2) . ?
C00D H00D 0.9900 . ?
C00D H00E 0.9900 . ?
C00E C00N 1.397(2) . ?
C00E C00O 1.518(2) . ?
C00F C00J 1.411(2) . ?
C00F C00K 1.413(2) . ?
C00G C00R 1.393(2) . ?
C00G C016 1.394(2) . ?
C00H H00H 0.9500 . ?
C00H C018 1.392(2) . ?
C00J C00M 1.522(2) . ?
C00J C012 1.394(2) . ?
C00K C00S 1.520(2) . ?
C00K C010 1.393(2) . ?
C00L H00L 0.9500 . ?
C00L C00Q 1.386(2) . ?
C00M H00M 1.0000 . ?
C00M C013 1.531(2) . ?
C00M C017 1.532(2) . ?
C00N H00N 0.9500 . ?
C00N C00Z 1.384(2) . ?
C00O H00O 1.0000 . ?
C00O C00W 1.532(2) . ?
C00O C015 1.532(2) . ?
C00P H00F 0.9800 . ?
C00P H00G 0.9800 . ?
C00P H00I 0.9800 . ?
C00P C00S 1.535(2) . ?
C00Q H00Q 0.9500 . ?
C00Q C00Y 1.390(2) . ?
C00R H00R 0.9500 . ?
C00R C01B 1.390(2) . ?
C00S H00S 1.0000 . ?
C00S C019 1.533(2) . ?
C00T H00T 0.9500 . ?
C00T C00Z 1.380(2) . ?
C00U H00J 0.9800 . ?
C00U H00K 0.9800 . ?
C00U H00P 0.9800 . ?
C00V H00U 0.9800 . ?
C00V H00V 0.9800 . ?
C00V H00W 0.9800 . ?
C00W H00X 0.9800 . ?
C00W H00Y 0.9800 . ?
C00W H 0.9800 . ?
C00X H00Z 0.9500 . ?
C00X C010 1.385(2) . ?
C00X C012 1.385(2) . ?
C00Y H00 0.9500 . ?
C00Y C018 1.383(2) . ?
C00Z H1 0.9500 . ?
C010 H010 0.9500 . ?
C011 H011 0.9500 . ?
C011 C01A 1.393(2) . ?
C012 H012 0.9500 . ?
C013 H01A 0.9800 . ?
C013 H01B 0.9800 . ?
C013 H01C 0.9800 . ?
C014 H014 0.9500 . ?
C014 C01F 1.389(2) . ?
C015 H01D 0.9800 . ?
C015 H01E 0.9800 . ?
C015 H01F 0.9800 . ?
C016 H016 0.9500 . ?
C016 C01E 1.389(2) . ?
C017 H01G 0.9800 . ?
C017 H01H 0.9800 . ?
C017 H01I 0.9800 . ?
C018 H018 0.9500 . ?
C019 H01J 0.9800 . ?
C019 H01K 0.9800 . ?
C019 H01L 0.9800 . ?
C01A H01M 0.9500 . ?
C01A C01C 1.377(3) . ?
C01B H01N 0.9500 . ?
C01B C01D 1.387(3) . ?
C01C H01O 0.9500 . ?
C01C C01F 1.379(3) . ?
C01D H01P 0.9500 . ?
C01D C01E 1.378(3) . ?
C01E H01Q 0.9500 . ?
C01F H01R 0.9500 . ?

loop_
_geom_torsion_atom_site_label_1
_geom_torsion_atom_site_label_2
_geom_torsion_atom_site_label_3
_geom_torsion_atom_site_label_4
_geom_torsion
_geom_torsion_site_symmetry_1
_geom_torsion_site_symmetry_2
_geom_torsion_site_symmetry_3
_geom_torsion_site_symmetry_4
_geom_torsion_publ_flag
Sn01 C007 C011 C01A 172.51(14) . . . . ?
Sn01 C007 C014 C01F -172.85(14) . . . . ?
Sn01 C009 C00H C018 172.39(12) . . . . ?
Sn01 C009 C00L C00Q -173.26(12) . . . . ?
Sn01 C00G C00R C01B -177.03(13) . . . . ?
Sn01 C00G C016 C01E 177.14(13) . . . . ?
P002 N003 C008 C00C -98.37(15) . . . . ?
P002 N003 C008 C00E 80.66(15) . . . . ?
P002 N003 C00D C00B -35.69(13) . . . . ?
P002 N004 C00B C00D -23.39(14) . . . . ?
P002 N004 C00F C00J -65.43(16) . . . . ?
P002 N004 C00F C00K 114.60(13) . . . . ?
N003 P002 N004 C00B 3.15(10) . . . . ?
N003 P002 N004 C00F 160.54(11) . . . . ?
N003 P002 C006 Sn01 -130.64(7) . . . . ?
N003 P002 C006 C00I 54.11(15) . . . . ?
N003 C008 C00C C00A -0.6(2) . . . . ?
N003 C008 C00C C00T 179.42(14) . . . . ?
N003 C008 C00E C00N -176.74(14) . . . . ?
N003 C008 C00E C00O 2.1(2) . . . . ?
N004 P002 N003 C008 -175.27(11) . . . . ?
N004 P002 N003 C00D 19.93(10) . . . . ?
N004 P002 C006 Sn01 134.65(8) . . . . ?
N004 P002 C006 C00I -40.59(15) . . . . ?
N004 C00B C00D N003 34.76(14) . . . . ?
N004 C00F C00J C00M -1.7(2) . . . . ?
N004 C00F C00J C012 179.07(13) . . . . ?
N004 C00F C00K C00S -1.6(2) . . . . ?
N004 C00F C00K C010 -179.71(13) . . . . ?
C006 P002 N003 C008 80.22(12) . . . . ?
C006 P002 N003 C00D -84.59(11) . . . . ?
C006 P002 N004 C00B 111.92(11) . . . . ?
C006 P002 N004 C00F -90.69(12) . . . . ?
C007 C011 C01A C01C 0.2(3) . . . . ?
C007 C014 C01F C01C 0.3(3) . . . . ?
C008 N003 C00D C00B 159.49(12) . . . . ?
C008 C00C C00T C00Z -2.8(2) . . . . ?
C008 C00E C00N C00Z -2.7(2) . . . . ?
C008 C00E C00O C00W -105.73(16) . . . . ?
C008 C00E C00O C015 131.58(15) . . . . ?
C009 C00H C018 C00Y 0.6(2) . . . . ?
C009 C00L C00Q C00Y 0.6(2) . . . . ?
C00A C00C C00T C00Z 177.14(15) . . . . ?
C00B N004 C00F C00J 91.12(16) . . . . ?
C00B N004 C00F C00K -88.85(16) . . . . ?
C00C C008 C00E C00N 2.3(2) . . . . ?
C00C C008 C00E C00O -178.87(14) . . . . ?
C00C C00T C00Z C00N 2.5(3) . . . . ?
C00D N003 C008 C00C 65.07(19) . . . . ?
C00D N003 C008 C00E -115.91(15) . . . . ?
C00E C008 C00C C00A -179.57(14) . . . . ?
C00E C008 C00C C00T 0.4(2) . . . . ?
C00E C00N C00Z C00T 0.4(3) . . . . ?
C00F N004 C00B C00D 178.52(12) . . . . ?
C00F C00J C00M C013 -118.58(15) . . . . ?
C00F C00J C00M C017 117.46(16) . . . . ?
C00F C00J C012 C00X 0.7(2) . . . . ?
C00F C00K C00S C00P -113.82(15) . . . . ?
C00F C00K C00S C019 122.53(15) . . . . ?
C00F C00K C010 C00X 0.6(2) . . . . ?
C00G C00R C01B C01D 0.2(3) . . . . ?
C00G C016 C01E C01D -0.3(3) . . . . ?
C00H C009 C00L C00Q -0.1(2) . . . . ?
C00J C00F C00K C00S 178.46(13) . . . . ?
C00J C00F C00K C010 0.3(2) . . . . ?
C00K C00F C00J C00M 178.26(13) . . . . ?
C00K C00F C00J C012 -1.0(2) . . . . ?
C00L C009 C00H C018 -0.5(2) . . . . ?
C00L C00Q C00Y C018 -0.5(2) . . . . ?
C00M C00J C012 C00X -178.55(14) . . . . ?
C00N C00E C00O C00W 73.11(18) . . . . ?
C00N C00E C00O C015 -49.59(19) . . . . ?
C00O C00E C00N C00Z 178.39(15) . . . . ?
C00Q C00Y C018 C00H -0.1(2) . . . . ?
C00R C00G C016 C01E -0.3(2) . . . . ?
C00R C01B C01D C01E -0.7(3) . . . . ?
C00S C00K C010 C00X -177.58(14) . . . . ?
C00U C00A C00C C008 -107.60(17) . . . . ?
C00U C00A C00C C00T 72.42(18) . . . . ?
C00V C00A C00C C008 127.57(16) . . . . ?
C00V C00A C00C C00T -52.4(2) . . . . ?
C010 C00K C00S C00P 64.31(17) . . . . ?
C010 C00K C00S C019 -59.34(19) . . . . ?
C010 C00X C012 C00J 0.2(2) . . . . ?
C011 C007 C014 C01F 0.2(3) . . . . ?
C011 C01A C01C C01F 0.3(3) . . . . ?
C012 C00J C00M C013 60.63(18) . . . . ?
C012 C00J C00M C017 -63.33(18) . . . . ?
C012 C00X C010 C00K -0.9(2) . . . . ?
C014 C007 C011 C01A -0.4(3) . . . . ?
C016 C00G C00R C01B 0.3(2) . . . . ?
C01A C01C C01F C014 -0.5(3) . . . . ?
C01B C01D C01E C016 0.8(3) . . . . ?
